data_7711427
loop_
_publ_author_name
'Oyarzabal, Itziar'
'Zabala-Lekuona, Andoni'
'Mota, Antonio J.'
'Palacios, Mar\'ia A'
'Rodr\'iguez-Di\'eguez, Antonio'
'Lorusso, Giulia'
'Evangelisti, Marco'
'Rodr\'iguez-Esteban, Corina'
'Brechin, Euan K.'
'Seco, Jos\'e M'
'Colacio, Enrique'

_publ_section_title
;
 Magneto-thermal properties and slow magnetic relaxation in Mn(II)Ln(III)
 complexes: influence of magnetic coupling on the magneto-caloric effect.
;
_journal_issue 34
_journal_name_full 'Dalton transactions (Cambridge, England : 2003)'
_journal_page_first 12954
_journal_page_last 12967
_journal_paper_doi 10.1039/d2dt01869a
_journal_volume 51
_journal_year 2022
_chemical_formula_moiety 'C27 H40 Gd Mn N5 O12'
_chemical_formula_sum 'C27 H40 Gd Mn N5 O12'
_chemical_formula_weight 838.83
_space_group_crystal_system monoclinic
_space_group_IT_number 14
_space_group_name_Hall '-P 2yn'
_space_group_name_H-M_alt 'P 1 21/n 1'
_atom_sites_solution_hydrogens geom
_audit_creation_method SHELXL-2018/3
_audit_update_record
;
2022-04-27 deposited with the CCDC.	2022-08-05 downloaded from the CCDC.
;
_cell_angle_alpha 90
_cell_angle_beta 101.147(2)
_cell_angle_gamma 90
_cell_formula_units_Z 4
_cell_length_a 11.3864(7)
_cell_length_b 14.6689(7)
_cell_length_c 20.13390(10)
_cell_measurement_reflns_used 5647
_cell_measurement_temperature 100(2)
_cell_measurement_theta_max 28.78
_cell_measurement_theta_min 2.26
_cell_volume 3299.4(3)
_computing_cell_refinement 'Bruker Apex II'
_computing_data_collection 'Bruker Apex II'
_computing_data_reduction 'Bruker Apex II'
_computing_structure_refinement 'SHELXL-2018/3 (Sheldrick, 2018)'
_computing_structure_solution 'SHELXS-97 (Sheldrick, 1990)'
_diffrn_ambient_temperature 100(2)
_diffrn_measured_fraction_theta_full 0.988
_diffrn_measured_fraction_theta_max 0.977
_diffrn_measurement_device_type 'Bruker D8 Venture'
_diffrn_measurement_method '\f and \w scans'
_diffrn_radiation_type MoK\a
_diffrn_radiation_wavelength 0.71073
_diffrn_reflns_av_R_equivalents 0.0515
_diffrn_reflns_av_unetI/netI 0.0809
_diffrn_reflns_Laue_measured_fraction_full 0.988
_diffrn_reflns_Laue_measured_fraction_max 0.977
_diffrn_reflns_limit_h_max 8
_diffrn_reflns_limit_h_min -15
_diffrn_reflns_limit_k_max 16
_diffrn_reflns_limit_k_min -19
_diffrn_reflns_limit_l_max 27
_diffrn_reflns_limit_l_min -27
_diffrn_reflns_number 17440
_diffrn_reflns_point_group_measured_fraction_full 0.988
_diffrn_reflns_point_group_measured_fraction_max 0.977
_diffrn_reflns_theta_full 25.242
_diffrn_reflns_theta_max 28.807
_diffrn_reflns_theta_min 2.292
_diffrn_source 'fine-focus sealed tube'
_exptl_absorpt_coefficient_mu 2.442
_exptl_absorpt_correction_T_max 0.7458
_exptl_absorpt_correction_T_min 0.6530
_exptl_absorpt_correction_type multi-scan
_exptl_absorpt_process_details
;
SADABS-2014/3 (Bruker,2014/3) was used for absorption correction.
wR2(int) was 0.0576 before and 0.0479 after correction.
The Ratio of minimum to maximum transmission is 0.8756.
The \l/2 correction factor is 0.00150.
;
_exptl_crystal_colour colourless
_exptl_crystal_density_diffrn 1.689
_exptl_crystal_description prismatic
_exptl_crystal_F_000 1688
_exptl_crystal_size_max 0.22
_exptl_crystal_size_mid 0.15
_exptl_crystal_size_min 0.11
_refine_diff_density_max 4.555
_refine_diff_density_min -1.614
_refine_diff_density_rms 0.181
_refine_ls_extinction_method none
_refine_ls_goodness_of_fit_ref 1.030
_refine_ls_hydrogen_treatment constr
_refine_ls_matrix_type full
_refine_ls_number_parameters 421
_refine_ls_number_reflns 8425
_refine_ls_number_restraints 0
_refine_ls_restrained_S_all 1.030
_refine_ls_R_factor_all 0.0859
_refine_ls_R_factor_gt 0.0531
_refine_ls_shift/su_max 0.001
_refine_ls_shift/su_mean 0.000
_refine_ls_structure_factor_coef Fsqd
_refine_ls_weighting_details 'w=1/[\s^2^(Fo^2^)+(0.0408P)^2^+12.5681P] where P=(Fo^2^+2Fc^2^)/3'
_refine_ls_weighting_scheme calc
_refine_ls_wR_factor_gt 0.1047
_refine_ls_wR_factor_ref 0.1166
_reflns_Friedel_coverage 0.000
_reflns_number_gt 6097
_reflns_number_total 8425
_reflns_threshold_expression 'I > 2\s(I)'
_cod_data_source_file d2dt01869a2.cif
_cod_data_source_block Compound4
_cod_original_sg_symbol_H-M 'P 21/n'
_cod_database_code 7711427
_shelx_space_group_comment
;
The symmetry employed for this shelxl refinement is uniquely defined
by the following loop, which should always be used as a source of
symmetry information in preference to the above space-group names.
They are only intended as comments.
;

loop_
_space_group_symop_operation_xyz
'x, y, z'
'-x+1/2, y+1/2, -z+1/2'
'-x, -y, -z'
'x-1/2, -y-1/2, z-1/2'

loop_
_atom_site_label
_atom_site_type_symbol
_atom_site_fract_x
_atom_site_fract_y
_atom_site_fract_z
_atom_site_U_iso_or_equiv
_atom_site_adp_type
_atom_site_occupancy
_atom_site_site_symmetry_order
_atom_site_calc_flag
_atom_site_refinement_flags_posn
_atom_site_refinement_flags_adp
_atom_site_refinement_flags_occupancy
_atom_site_disorder_assembly
_atom_site_disorder_group
Gd1 Gd 0.90570(2) 0.62904(2) 0.19731(2) 0.01600(8) Uani 1 1 d . . . . .
Mn1 Mn 1.13363(7) 0.50918(5) 0.30061(4) 0.01318(17) Uani 1 1 d . . . . .
O1D O 0.8507(4) 0.7457(3) 0.1076(2) 0.0276(9) Uani 1 1 d . . . . .
O2C O 0.7240(3) 0.5362(3) 0.1554(2) 0.0248(9) Uani 1 1 d . . . . .
O1P O 1.0030(3) 0.4939(3) 0.36107(19) 0.0219(9) Uani 1 1 d . . . . .
N1C N 0.6520(4) 0.5934(4) 0.1732(3) 0.0253(11) Uani 1 1 d . . . . .
O2D O 1.0389(4) 0.7156(3) 0.1348(2) 0.0270(10) Uani 1 1 d . . . . .
O3C O 0.5476(4) 0.5734(4) 0.1728(3) 0.0440(13) Uani 1 1 d . . . . .
C2P C 0.8954(6) 0.5206(4) 0.3457(3) 0.0245(13) Uani 1 1 d . . . . .
O1C O 0.6933(4) 0.6709(3) 0.1908(2) 0.0278(10) Uani 1 1 d . . . . .
O2P O 0.8515(3) 0.5674(3) 0.2944(2) 0.0240(9) Uani 1 1 d . . . . .
O3D O 0.9788(5) 0.8252(3) 0.0638(2) 0.0421(13) Uani 1 1 d . . . . .
N1D N 0.9571(4) 0.7640(3) 0.1005(2) 0.0243(11) Uani 1 1 d . . . . .
C25A C 0.8557(6) 0.5599(5) 0.0156(3) 0.0298(14) Uani 1 1 d . . . . .
H25A H 0.894404 0.528062 -0.017153 0.045 Uiso 1 1 calc R U . . .
H25B H 0.861202 0.625880 0.009207 0.045 Uiso 1 1 calc R U . . .
H25C H 0.771284 0.541931 0.008740 0.045 Uiso 1 1 calc R U . . .
O4A O 0.9145(3) 0.5362(3) 0.08313(18) 0.0207(8) Uani 1 1 d . . . . .
C20A C 0.9152(5) 0.4432(4) 0.0998(3) 0.0173(11) Uani 1 1 d . . . . .
C19A C 0.9686(4) 0.4269(3) 0.1670(2) 0.0124(10) Uani 1 1 d . . . . .
O3A O 1.0122(3) 0.4978(2) 0.20630(17) 0.0151(7) Uani 1 1 d . . . . .
C18A C 0.9711(4) 0.3367(4) 0.1906(3) 0.0163(11) Uani 1 1 d . . . . .
C23A C 0.9199(5) 0.2677(4) 0.1468(3) 0.0196(12) Uani 1 1 d . . . . .
H23A H 0.921204 0.206853 0.163053 0.024 Uiso 1 1 calc R U . . .
C22A C 0.8676(5) 0.2858(4) 0.0806(3) 0.0219(12) Uani 1 1 d . . . . .
C24A C 0.8082(6) 0.2109(5) 0.0339(3) 0.0379(17) Uani 1 1 d . . . . .
H24A H 0.828930 0.218147 -0.010806 0.057 Uiso 1 1 calc R U . . .
H24B H 0.721165 0.214895 0.029725 0.057 Uiso 1 1 calc R U . . .
H24C H 0.836145 0.151421 0.052739 0.057 Uiso 1 1 calc R U . . .
C21A C 0.8650(5) 0.3748(4) 0.0570(3) 0.0224(12) Uani 1 1 d . . . . .
H21A H 0.828737 0.388366 0.011524 0.027 Uiso 1 1 calc R U . . .
C17A C 1.0183(5) 0.3140(3) 0.2636(3) 0.0148(11) Uani 1 1 d . . . . .
H17A H 0.961002 0.337216 0.290816 0.018 Uiso 1 1 calc R U . . .
H17B H 1.020928 0.246790 0.268432 0.018 Uiso 1 1 calc R U . . .
N3A N 1.1385(4) 0.3506(3) 0.2927(2) 0.0157(9) Uani 1 1 d . . . . .
C16A C 1.1741(6) 0.3128(4) 0.3614(3) 0.0257(13) Uani 1 1 d . . . . .
H16A H 1.256371 0.331447 0.380498 0.039 Uiso 1 1 calc R U . . .
H16B H 1.169673 0.246101 0.359304 0.039 Uiso 1 1 calc R U . . .
H16C H 1.120150 0.335669 0.390005 0.039 Uiso 1 1 calc R U . . .
C15A C 1.2268(5) 0.3262(4) 0.2511(3) 0.0222(12) Uani 1 1 d . . . . .
H15A H 1.189604 0.332291 0.202615 0.027 Uiso 1 1 calc R U . . .
H15B H 1.250882 0.261777 0.259594 0.027 Uiso 1 1 calc R U . . .
C14A C 1.3365(5) 0.3860(4) 0.2664(3) 0.0237(13) Uani 1 1 d . . . . .
H14A H 1.379619 0.373720 0.313128 0.028 Uiso 1 1 calc R U . . .
H14B H 1.390624 0.370325 0.235106 0.028 Uiso 1 1 calc R U . . .
N2A N 1.3063(4) 0.4839(3) 0.2596(2) 0.0199(10) Uani 1 1 d . . . . .
C13A C 1.2864(6) 0.5118(5) 0.1877(3) 0.0312(15) Uani 1 1 d . . . . .
H13A H 1.259839 0.575454 0.183524 0.047 Uiso 1 1 calc R U . . .
H13B H 1.224865 0.472816 0.161010 0.047 Uiso 1 1 calc R U . . .
H13C H 1.361196 0.505587 0.170860 0.047 Uiso 1 1 calc R U . . .
C12A C 1.4026(5) 0.5386(4) 0.3012(3) 0.0250(13) Uani 1 1 d . . . . .
H12A H 1.394308 0.603140 0.286804 0.030 Uiso 1 1 calc R U . . .
H12B H 1.481394 0.516380 0.294234 0.030 Uiso 1 1 calc R U . . .
C11A C 1.3967(5) 0.5317(4) 0.3755(3) 0.0213(12) Uani 1 1 d . . . . .
H11A H 1.410409 0.467716 0.390569 0.026 Uiso 1 1 calc R U . . .
H11B H 1.460990 0.569527 0.402238 0.026 Uiso 1 1 calc R U . . .
N1A N 1.2799(4) 0.5625(3) 0.3883(2) 0.0170(9) Uani 1 1 d . . . . .
C10A C 1.2616(6) 0.5289(4) 0.4546(3) 0.0265(14) Uani 1 1 d . . . . .
H10A H 1.324214 0.553426 0.490482 0.040 Uiso 1 1 calc R U . . .
H10B H 1.265311 0.462125 0.455321 0.040 Uiso 1 1 calc R U . . .
H10C H 1.182996 0.548729 0.462149 0.040 Uiso 1 1 calc R U . . .
C9A C 1.2806(5) 0.6638(4) 0.3902(3) 0.0198(12) Uani 1 1 d . . . . .
H9AA H 1.311539 0.686632 0.350629 0.024 Uiso 1 1 calc R U . . .
H9AB H 1.336963 0.683861 0.431443 0.024 Uiso 1 1 calc R U . . .
C4A C 1.1603(5) 0.7072(4) 0.3900(3) 0.0189(11) Uani 1 1 d . . . . .
C3A C 1.0728(5) 0.7054(3) 0.3315(3) 0.0152(11) Uani 1 1 d . . . . .
O2A O 1.0811(3) 0.6527(2) 0.27769(18) 0.0138(7) Uani 1 1 d . . . . .
C2A C 0.9731(5) 0.7631(4) 0.3285(3) 0.0203(12) Uani 1 1 d . . . . .
O1A O 0.8990(3) 0.7657(3) 0.26502(19) 0.0192(8) Uani 1 1 d . . . . .
C1A C 0.8146(5) 0.8399(4) 0.2529(3) 0.0289(14) Uani 1 1 d . . . . .
H1AA H 0.856890 0.897747 0.264122 0.043 Uiso 1 1 calc R U . . .
H1AB H 0.754427 0.832225 0.281322 0.043 Uiso 1 1 calc R U . . .
H1AC H 0.775146 0.840207 0.205154 0.043 Uiso 1 1 calc R U . . .
C7A C 0.9560(5) 0.8136(4) 0.3835(3) 0.0256(13) Uani 1 1 d . . . . .
H7A H 0.888042 0.852140 0.379908 0.031 Uiso 1 1 calc R U . . .
C6A C 1.0379(6) 0.8084(5) 0.4441(3) 0.0329(15) Uani 1 1 d . . . . .
C8A C 1.0152(7) 0.8580(5) 0.5064(3) 0.0437(19) Uani 1 1 d . . . . .
H8AA H 0.938661 0.890437 0.495502 0.065 Uiso 1 1 calc R U . . .
H8AB H 1.012418 0.813778 0.542600 0.065 Uiso 1 1 calc R U . . .
H8AC H 1.079852 0.901763 0.521537 0.065 Uiso 1 1 calc R U . . .
C5A C 1.1403(5) 0.7574(4) 0.4463(3) 0.0268(13) Uani 1 1 d . . . . .
H5A H 1.198879 0.756105 0.486874 0.032 Uiso 1 1 calc R U . . .
C1P C 0.8158(6) 0.4952(5) 0.3937(3) 0.0371(17) Uani 1 1 d . . . . .
H1PA H 0.861173 0.459140 0.430978 0.056 Uiso 1 1 calc R U . . .
H1PB H 0.785787 0.550701 0.411870 0.056 Uiso 1 1 calc R U . . .
H1PC H 0.748145 0.459242 0.369788 0.056 Uiso 1 1 calc R U . . .

loop_
_atom_site_aniso_label
_atom_site_aniso_U_11
_atom_site_aniso_U_22
_atom_site_aniso_U_33
_atom_site_aniso_U_23
_atom_site_aniso_U_13
_atom_site_aniso_U_12
Gd1 0.01262(12) 0.01516(13) 0.01898(13) 0.00081(12) -0.00004(9) -0.00006(11)
Mn1 0.0134(3) 0.0124(4) 0.0128(4) -0.0004(3) 0.0002(3) 0.0001(3)
O1D 0.026(2) 0.024(2) 0.029(2) 0.0095(19) -0.0028(18) 0.0002(18)
O2C 0.0172(19) 0.024(2) 0.032(2) -0.0035(19) 0.0027(18) -0.0034(17)
O1P 0.024(2) 0.020(2) 0.023(2) -0.0008(17) 0.0082(17) -0.0001(17)
N1C 0.019(2) 0.027(3) 0.029(3) 0.003(2) 0.005(2) -0.001(2)
O2D 0.024(2) 0.027(2) 0.027(2) 0.0080(19) -0.0022(18) -0.0085(18)
O3C 0.021(2) 0.054(3) 0.061(3) 0.000(3) 0.017(2) -0.011(2)
C2P 0.030(3) 0.022(3) 0.023(3) -0.007(3) 0.011(3) -0.005(3)
O1C 0.0171(19) 0.020(2) 0.047(3) -0.001(2) 0.0077(19) -0.0002(17)
O2P 0.020(2) 0.030(2) 0.024(2) 0.0035(19) 0.0111(17) -0.0013(18)
O3D 0.048(3) 0.039(3) 0.034(3) 0.015(2) -0.007(2) -0.016(2)
N1D 0.027(3) 0.023(3) 0.020(2) 0.006(2) -0.002(2) -0.008(2)
C25A 0.034(3) 0.035(4) 0.019(3) 0.003(3) 0.001(3) 0.006(3)
O4A 0.024(2) 0.023(2) 0.0144(18) 0.0021(16) 0.0017(16) -0.0013(17)
C20A 0.013(2) 0.019(3) 0.019(3) -0.002(2) 0.002(2) 0.001(2)
C19A 0.009(2) 0.016(3) 0.013(2) -0.003(2) 0.0033(19) -0.0016(19)
O3A 0.0176(18) 0.0161(19) 0.0105(17) -0.0012(15) 0.0002(14) -0.0004(15)
C18A 0.011(2) 0.021(3) 0.017(3) -0.004(2) 0.002(2) 0.001(2)
C23A 0.015(2) 0.017(3) 0.026(3) -0.007(2) 0.002(2) -0.001(2)
C22A 0.018(3) 0.022(3) 0.023(3) -0.010(2) -0.001(2) -0.002(2)
C24A 0.042(4) 0.031(4) 0.034(4) -0.019(3) -0.009(3) -0.005(3)
C21A 0.015(2) 0.036(3) 0.016(2) -0.004(3) 0.002(2) 0.001(3)
C17A 0.017(2) 0.007(2) 0.018(3) -0.001(2) -0.002(2) 0.0000(19)
N3A 0.013(2) 0.014(2) 0.017(2) 0.0000(18) -0.0020(17) 0.0018(17)
C16A 0.032(3) 0.020(3) 0.019(3) 0.005(2) -0.009(2) -0.004(3)
C15A 0.016(3) 0.023(3) 0.025(3) -0.008(3) -0.001(2) 0.002(2)
C14A 0.019(3) 0.018(3) 0.033(3) -0.007(3) 0.002(2) 0.001(2)
N2A 0.013(2) 0.024(3) 0.023(2) -0.005(2) 0.0026(19) -0.0038(19)
C13A 0.025(3) 0.050(4) 0.020(3) -0.001(3) 0.006(3) -0.005(3)
C12A 0.020(3) 0.023(3) 0.031(3) -0.002(3) 0.003(3) -0.003(2)
C11A 0.018(3) 0.018(3) 0.025(3) -0.003(2) -0.004(2) 0.000(2)
N1A 0.023(2) 0.009(2) 0.017(2) -0.0022(18) -0.0003(19) -0.0021(18)
C10A 0.043(4) 0.021(3) 0.013(3) 0.005(2) -0.002(3) -0.006(3)
C9A 0.021(3) 0.022(3) 0.014(3) -0.005(2) -0.005(2) -0.007(2)
C4A 0.023(3) 0.011(3) 0.022(3) -0.007(2) 0.004(2) -0.006(2)
C3A 0.021(3) 0.010(3) 0.016(3) -0.004(2) 0.007(2) -0.006(2)
O2A 0.0173(18) 0.0100(18) 0.0136(16) -0.0013(14) 0.0018(15) -0.0003(13)
C2A 0.023(3) 0.017(3) 0.024(3) -0.001(2) 0.012(2) -0.006(2)
O1A 0.0132(17) 0.017(2) 0.027(2) -0.0015(17) 0.0019(16) 0.0041(15)
C1A 0.024(3) 0.020(3) 0.044(4) 0.004(3) 0.011(3) 0.008(2)
C7A 0.019(3) 0.020(3) 0.041(4) -0.009(3) 0.015(3) 0.002(2)
C6A 0.039(4) 0.032(4) 0.030(3) -0.014(3) 0.014(3) -0.010(3)
C8A 0.046(4) 0.056(5) 0.031(4) -0.024(4) 0.014(3) -0.013(4)
C5A 0.029(3) 0.026(3) 0.023(3) -0.010(3) -0.001(3) -0.009(3)
C1P 0.032(4) 0.053(5) 0.031(4) 0.010(3) 0.018(3) 0.002(3)

loop_
_atom_type_symbol
_atom_type_description
_atom_type_scat_dispersion_real
_atom_type_scat_dispersion_imag
_atom_type_scat_source
C C 0.0033 0.0016 'International Tables Vol C Tables 4.2.6.8 and 6.1.1.4'
H H 0.0000 0.0000 'International Tables Vol C Tables 4.2.6.8 and 6.1.1.4'
Gd Gd -0.1653 3.9035 'International Tables Vol C Tables 4.2.6.8 and 6.1.1.4'
Mn Mn 0.3368 0.7283 'International Tables Vol C Tables 4.2.6.8 and 6.1.1.4'
N N 0.0061 0.0033 'International Tables Vol C Tables 4.2.6.8 and 6.1.1.4'
O O 0.0106 0.0060 'International Tables Vol C Tables 4.2.6.8 and 6.1.1.4'

loop_
_geom_angle_atom_site_label_1
_geom_angle_atom_site_label_2
_geom_angle_atom_site_label_3
_geom_angle
_geom_angle_site_symmetry_1
_geom_angle_site_symmetry_3
_geom_angle_publ_flag
O3A Gd1 O2A 72.45(12) . . ?
O3A Gd1 O2P 80.14(13) . . ?
O2A Gd1 O2P 78.91(13) . . ?
O3A Gd1 O1A 136.88(12) . . ?
O2A Gd1 O1A 66.76(12) . . ?
O2P Gd1 O1A 78.96(13) . . ?
O3A Gd1 O1C 135.93(13) . . ?
O2A Gd1 O1C 134.01(13) . . ?
O2P Gd1 O1C 74.19(14) . . ?
O1A Gd1 O1C 71.89(13) . . ?
O3A Gd1 O1D 134.53(13) . . ?
O2A Gd1 O1D 117.57(13) . . ?
O2P Gd1 O1D 143.53(14) . . ?
O1A Gd1 O1D 78.97(14) . . ?
O1C Gd1 O1D 71.52(14) . . ?
O3A Gd1 O2C 87.68(13) . . ?
O2A Gd1 O2C 149.28(13) . . ?
O2P Gd1 O2C 74.67(14) . . ?
O1A Gd1 O2C 121.83(13) . . ?
O1C Gd1 O2C 51.42(13) . . ?
O1D Gd1 O2C 93.10(14) . . ?
O3A Gd1 O2D 95.99(13) . . ?
O2A Gd1 O2D 75.69(12) . . ?
O2P Gd1 O2D 154.26(14) . . ?
O1A Gd1 O2D 87.22(13) . . ?
O1C Gd1 O2D 121.99(14) . . ?
O1D Gd1 O2D 51.27(13) . . ?
O2C Gd1 O2D 130.87(13) . . ?
O3A Gd1 O4A 61.97(12) . . ?
O2A Gd1 O4A 119.88(12) . . ?
O2P Gd1 O4A 125.25(13) . . ?
O1A Gd1 O4A 154.95(12) . . ?
O1C Gd1 O4A 106.12(13) . . ?
O1D Gd1 O4A 76.87(13) . . ?
O2C Gd1 O4A 66.32(13) . . ?
O2D Gd1 O4A 72.54(13) . . ?
O3A Gd1 N1C 111.29(14) . . ?
O2A Gd1 N1C 146.78(13) . . ?
O2P Gd1 N1C 69.71(14) . . ?
O1A Gd1 N1C 96.02(14) . . ?
O1C Gd1 N1C 25.67(13) . . ?
O1D Gd1 N1C 84.19(14) . . ?
O2C Gd1 N1C 26.07(13) . . ?
O2D Gd1 N1C 133.94(14) . . ?
O4A Gd1 N1C 88.04(13) . . ?
O3A Gd1 N1D 117.21(14) . . ?
O2A Gd1 N1D 96.13(13) . . ?
O2P Gd1 N1D 159.92(15) . . ?
O1A Gd1 N1D 81.21(14) . . ?
O1C Gd1 N1D 96.68(14) . . ?
O1D Gd1 N1D 25.76(13) . . ?
O2C Gd1 N1D 113.98(13) . . ?
O2D Gd1 N1D 25.56(13) . . ?
O4A Gd1 N1D 74.16(13) . . ?
N1C Gd1 N1D 109.55(14) . . ?
O3A Gd1 Mn1 36.38(9) . . ?
O2A Gd1 Mn1 38.95(8) . . ?
O2P Gd1 Mn1 65.91(10) . . ?
O1A Gd1 Mn1 100.50(9) . . ?
O1C Gd1 Mn1 140.09(10) . . ?
O1D Gd1 Mn1 147.14(10) . . ?
O2C Gd1 Mn1 113.76(10) . . ?
O2D Gd1 Mn1 95.91(10) . . ?
O4A Gd1 Mn1 96.23(8) . . ?
N1C Gd1 Mn1 128.11(10) . . ?
N1D Gd1 Mn1 121.39(10) . . ?
O1P Mn1 O3A 95.61(15) . . ?
O1P Mn1 O2A 91.68(14) . . ?
O3A Mn1 O2A 77.62(13) . . ?
O1P Mn1 N2A 159.35(17) . . ?
O3A Mn1 N2A 96.87(15) . . ?
O2A Mn1 N2A 107.02(15) . . ?
O1P Mn1 N1A 94.54(16) . . ?
O3A Mn1 N1A 162.51(15) . . ?
O2A Mn1 N1A 87.88(14) . . ?
N2A Mn1 N1A 77.88(16) . . ?
O1P Mn1 N3A 87.84(16) . . ?
O3A Mn1 N3A 83.16(14) . . ?
O2A Mn1 N3A 160.64(14) . . ?
N2A Mn1 N3A 77.42(16) . . ?
N1A Mn1 N3A 111.45(15) . . ?
O1P Mn1 Gd1 82.57(11) . . ?
O3A Mn1 Gd1 39.11(10) . . ?
O2A Mn1 Gd1 41.68(9) . . ?
N2A Mn1 Gd1 117.20(12) . . ?
N1A Mn1 Gd1 129.00(11) . . ?
N3A Mn1 Gd1 119.25(11) . . ?
N1D O1D Gd1 96.6(3) . . ?
N1C O2C Gd1 94.7(3) . . ?
C2P O1P Mn1 125.7(4) . . ?
O3C N1C O1C 121.9(5) . . ?
O3C N1C O2C 121.3(5) . . ?
O1C N1C O2C 116.8(5) . . ?
O3C N1C Gd1 170.4(4) . . ?
O1C N1C Gd1 58.7(3) . . ?
O2C N1C Gd1 59.2(3) . . ?
N1D O2D Gd1 96.1(3) . . ?
O2P C2P O1P 125.4(5) . . ?
O2P C2P C1P 118.1(6) . . ?
O1P C2P C1P 116.4(6) . . ?
N1C O1C Gd1 95.7(3) . . ?
C2P O2P Gd1 140.1(4) . . ?
O3D N1D O2D 122.0(5) . . ?
O3D N1D O1D 122.2(5) . . ?
O2D N1D O1D 115.8(4) . . ?
O3D N1D Gd1 175.2(4) . . ?
O2D N1D Gd1 58.4(3) . . ?
O1D N1D Gd1 57.6(3) . . ?
O4A C25A H25A 109.5 . . ?
O4A C25A H25B 109.5 . . ?
H25A C25A H25B 109.5 . . ?
O4A C25A H25C 109.5 . . ?
H25A C25A H25C 109.5 . . ?
H25B C25A H25C 109.5 . . ?
C20A O4A C25A 116.2(4) . . ?
C20A O4A Gd1 106.7(3) . . ?
C25A O4A Gd1 126.7(3) . . ?
C21A C20A C19A 122.4(5) . . ?
C21A C20A O4A 125.2(5) . . ?
C19A C20A O4A 112.3(5) . . ?
O3A C19A C20A 118.8(5) . . ?
O3A C19A C18A 123.4(4) . . ?
C20A C19A C18A 117.8(5) . . ?
C19A O3A Mn1 133.5(3) . . ?
C19A O3A Gd1 118.7(3) . . ?
Mn1 O3A Gd1 104.51(15) . . ?
C23A C18A C19A 119.4(5) . . ?
C23A C18A C17A 119.0(5) . . ?
C19A C18A C17A 121.3(5) . . ?
C22A C23A C18A 121.5(5) . . ?
C22A C23A H23A 119.2 . . ?
C18A C23A H23A 119.2 . . ?
C23A C22A C21A 119.2(5) . . ?
C23A C22A C24A 121.2(6) . . ?
C21A C22A C24A 119.5(5) . . ?
C22A C24A H24A 109.5 . . ?
C22A C24A H24B 109.5 . . ?
H24A C24A H24B 109.5 . . ?
C22A C24A H24C 109.5 . . ?
H24A C24A H24C 109.5 . . ?
H24B C24A H24C 109.5 . . ?
C20A C21A C22A 119.6(5) . . ?
C20A C21A H21A 120.2 . . ?
C22A C21A H21A 120.2 . . ?
N3A C17A C18A 115.8(4) . . ?
N3A C17A H17A 108.3 . . ?
C18A C17A H17A 108.3 . . ?
N3A C17A H17B 108.3 . . ?
C18A C17A H17B 108.3 . . ?
H17A C17A H17B 107.4 . . ?
C16A N3A C15A 110.4(4) . . ?
C16A N3A C17A 107.5(4) . . ?
C15A N3A C17A 111.6(4) . . ?
C16A N3A Mn1 108.5(3) . . ?
C15A N3A Mn1 108.0(3) . . ?
C17A N3A Mn1 110.9(3) . . ?
N3A C16A H16A 109.5 . . ?
N3A C16A H16B 109.5 . . ?
H16A C16A H16B 109.5 . . ?
N3A C16A H16C 109.5 . . ?
H16A C16A H16C 109.5 . . ?
H16B C16A H16C 109.5 . . ?
N3A C15A C14A 111.9(5) . . ?
N3A C15A H15A 109.2 . . ?
C14A C15A H15A 109.2 . . ?
N3A C15A H15B 109.2 . . ?
C14A C15A H15B 109.2 . . ?
H15A C15A H15B 107.9 . . ?
N2A C14A C15A 112.2(5) . . ?
N2A C14A H14A 109.2 . . ?
C15A C14A H14A 109.2 . . ?
N2A C14A H14B 109.2 . . ?
C15A C14A H14B 109.2 . . ?
H14A C14A H14B 107.9 . . ?
C14A N2A C13A 110.4(5) . . ?
C14A N2A C12A 109.9(4) . . ?
C13A N2A C12A 111.2(5) . . ?
C14A N2A Mn1 108.8(3) . . ?
C13A N2A Mn1 109.0(3) . . ?
C12A N2A Mn1 107.4(3) . . ?
N2A C13A H13A 109.5 . . ?
N2A C13A H13B 109.5 . . ?
H13A C13A H13B 109.5 . . ?
N2A C13A H13C 109.5 . . ?
H13A C13A H13C 109.5 . . ?
H13B C13A H13C 109.5 . . ?
N2A C12A C11A 110.8(5) . . ?
N2A C12A H12A 109.5 . . ?
C11A C12A H12A 109.5 . . ?
N2A C12A H12B 109.5 . . ?
C11A C12A H12B 109.5 . . ?
H12A C12A H12B 108.1 . . ?
N1A C11A C12A 111.5(4) . . ?
N1A C11A H11A 109.3 . . ?
C12A C11A H11A 109.3 . . ?
N1A C11A H11B 109.3 . . ?
C12A C11A H11B 109.3 . . ?
H11A C11A H11B 108.0 . . ?
C11A N1A C10A 110.3(4) . . ?
C11A N1A C9A 108.0(4) . . ?
C10A N1A C9A 108.2(4) . . ?
C11A N1A Mn1 107.7(3) . . ?
C10A N1A Mn1 111.7(3) . . ?
C9A N1A Mn1 110.9(3) . . ?
N1A C10A H10A 109.5 . . ?
N1A C10A H10B 109.5 . . ?
H10A C10A H10B 109.5 . . ?
N1A C10A H10C 109.5 . . ?
H10A C10A H10C 109.5 . . ?
H10B C10A H10C 109.5 . . ?
N1A C9A C4A 114.9(5) . . ?
N1A C9A H9AA 108.5 . . ?
C4A C9A H9AA 108.5 . . ?
N1A C9A H9AB 108.5 . . ?
C4A C9A H9AB 108.5 . . ?
H9AA C9A H9AB 107.5 . . ?
C3A C4A C5A 119.5(5) . . ?
C3A C4A C9A 119.8(5) . . ?
C5A C4A C9A 120.4(5) . . ?
O2A C3A C4A 122.8(5) . . ?
O2A C3A C2A 119.4(5) . . ?
C4A C3A C2A 117.8(5) . . ?
C3A O2A Mn1 115.8(3) . . ?
C3A O2A Gd1 117.2(3) . . ?
Mn1 O2A Gd1 99.37(13) . . ?
C7A C2A O1A 124.7(5) . . ?
C7A C2A C3A 121.8(5) . . ?
O1A C2A C3A 113.5(5) . . ?
C2A O1A C1A 116.3(4) . . ?
C2A O1A Gd1 114.4(3) . . ?
C1A O1A Gd1 128.3(4) . . ?
O1A C1A H1AA 109.5 . . ?
O1A C1A H1AB 109.5 . . ?
H1AA C1A H1AB 109.5 . . ?
O1A C1A H1AC 109.5 . . ?
H1AA C1A H1AC 109.5 . . ?
H1AB C1A H1AC 109.5 . . ?
C2A C7A C6A 120.2(6) . . ?
C2A C7A H7A 119.9 . . ?
C6A C7A H7A 119.9 . . ?
C5A C6A C7A 118.6(6) . . ?
C5A C6A C8A 120.8(6) . . ?
C7A C6A C8A 120.6(6) . . ?
C6A C8A H8AA 109.5 . . ?
C6A C8A H8AB 109.5 . . ?
H8AA C8A H8AB 109.5 . . ?
C6A C8A H8AC 109.5 . . ?
H8AA C8A H8AC 109.5 . . ?
H8AB C8A H8AC 109.5 . . ?
C6A C5A C4A 121.7(6) . . ?
C6A C5A H5A 119.2 . . ?
C4A C5A H5A 119.2 . . ?
C2P C1P H1PA 109.5 . . ?
C2P C1P H1PB 109.5 . . ?
H1PA C1P H1PB 109.5 . . ?
C2P C1P H1PC 109.5 . . ?
H1PA C1P H1PC 109.5 . . ?
H1PB C1P H1PC 109.5 . . ?

loop_
_geom_bond_atom_site_label_1
_geom_bond_atom_site_label_2
_geom_bond_distance
_geom_bond_site_symmetry_2
_geom_bond_publ_flag
Gd1 O3A 2.263(4) . ?
Gd1 O2A 2.341(4) . ?
Gd1 O2P 2.342(4) . ?
Gd1 O1A 2.434(4) . ?
Gd1 O1C 2.474(4) . ?
Gd1 O1D 2.479(4) . ?
Gd1 O2C 2.485(4) . ?
Gd1 O2D 2.497(4) . ?
Gd1 O4A 2.691(4) . ?
Gd1 N1C 2.883(5) . ?
Gd1 N1D 2.917(5) . ?
Gd1 Mn1 3.4736(8) . ?
Mn1 O1P 2.108(4) . ?
Mn1 O3A 2.128(3) . ?
Mn1 O2A 2.213(3) . ?
Mn1 N2A 2.305(4) . ?
Mn1 N1A 2.317(4) . ?
Mn1 N3A 2.334(4) . ?
O1D N1D 1.276(6) . ?
O2C N1C 1.271(6) . ?
O1P C2P 1.267(7) . ?
N1C O3C 1.223(6) . ?
N1C O1C 1.255(6) . ?
O2D N1D 1.265(6) . ?
C2P O2P 1.261(7) . ?
C2P C1P 1.494(8) . ?
O3D N1D 1.218(6) . ?
C25A O4A 1.437(7) . ?
C25A H25A 0.9800 . ?
C25A H25B 0.9800 . ?
C25A H25C 0.9800 . ?
O4A C20A 1.405(7) . ?
C20A C21A 1.373(8) . ?
C20A C19A 1.393(7) . ?
C19A O3A 1.342(6) . ?
C19A C18A 1.405(7) . ?
C18A C23A 1.393(7) . ?
C18A C17A 1.502(7) . ?
C23A C22A 1.378(8) . ?
C23A H23A 0.9500 . ?
C22A C21A 1.388(8) . ?
C22A C24A 1.516(8) . ?
C24A H24A 0.9800 . ?
C24A H24B 0.9800 . ?
C24A H24C 0.9800 . ?
C21A H21A 0.9500 . ?
C17A N3A 1.481(6) . ?
C17A H17A 0.9900 . ?
C17A H17B 0.9900 . ?
N3A C16A 1.472(7) . ?
N3A C15A 1.472(7) . ?
C16A H16A 0.9800 . ?
C16A H16B 0.9800 . ?
C16A H16C 0.9800 . ?
C15A C14A 1.507(8) . ?
C15A H15A 0.9900 . ?
C15A H15B 0.9900 . ?
C14A N2A 1.478(7) . ?
C14A H14A 0.9900 . ?
C14A H14B 0.9900 . ?
N2A C13A 1.479(7) . ?
N2A C12A 1.480(7) . ?
C13A H13A 0.9800 . ?
C13A H13B 0.9800 . ?
C13A H13C 0.9800 . ?
C12A C11A 1.513(8) . ?
C12A H12A 0.9900 . ?
C12A H12B 0.9900 . ?
C11A N1A 1.474(7) . ?
C11A H11A 0.9900 . ?
C11A H11B 0.9900 . ?
N1A C10A 1.476(7) . ?
N1A C9A 1.487(7) . ?
C10A H10A 0.9800 . ?
C10A H10B 0.9800 . ?
C10A H10C 0.9800 . ?
C9A C4A 1.510(8) . ?
C9A H9AA 0.9900 . ?
C9A H9AB 0.9900 . ?
C4A C3A 1.388(7) . ?
C4A C5A 1.406(8) . ?
C3A O2A 1.349(6) . ?
C3A C2A 1.408(8) . ?
C2A C7A 1.378(8) . ?
C2A O1A 1.389(7) . ?
O1A C1A 1.441(6) . ?
C1A H1AA 0.9800 . ?
C1A H1AB 0.9800 . ?
C1A H1AC 0.9800 . ?
C7A C6A 1.386(9) . ?
C7A H7A 0.9500 . ?
C6A C5A 1.379(9) . ?
C6A C8A 1.516(9) . ?
C8A H8AA 0.9800 . ?
C8A H8AB 0.9800 . ?
C8A H8AC 0.9800 . ?
C5A H5A 0.9500 . ?
C1P H1PA 0.9800 . ?
C1P H1PB 0.9800 . ?
C1P H1PC 0.9800 . ?
